data_2215162
loop_
_publ_author_name
'Wang, Guo-Wei'
'Wu, Wen-Yuan'
'Wang, Jin-Tang'

_publ_section_title
;
 2,2'-Bis[4-(benzyloxy)phenyl]propane
;
_journal_coeditor_code HK2304
_journal_issue 9
_journal_name_full 'Acta Crystallographica Section E'
_journal_page_first o3726
_journal_page_last o3726
_journal_paper_doi 10.1107/S1600536807038044
_journal_volume 63
_journal_year 2007
_chemical_formula_iupac 'C29 H28 O2'
_chemical_formula_moiety 'C29 H28 O2'
_chemical_formula_sum 'C29 H28 O2'
_chemical_formula_weight 408.51
_chemical_name_systematic
;
2,2'-Bis[4-(benzyloxy)phenyl]propane
;
_space_group_IT_number 15
_symmetry_cell_setting monoclinic
_symmetry_space_group_name_Hall '-C 2yc'
_symmetry_space_group_name_H-M 'C 1 2/c 1'
_atom_sites_solution_hydrogens geom
_atom_sites_solution_primary direct
_atom_sites_solution_secondary difmap
_cell_angle_alpha 90.00
_cell_angle_beta 90.97(3)
_cell_angle_gamma 90.00
_cell_formula_units_Z 4
_cell_length_a 18.808(4)
_cell_length_b 6.3900(13)
_cell_length_c 18.925(4)
_cell_measurement_reflns_used 25
_cell_measurement_temperature 298(2)
_cell_measurement_theta_max 13
_cell_measurement_theta_min 9
_cell_volume 2274.1(8)
_computing_cell_refinement 'CAD-4 Software'
_computing_data_collection 'CAD-4 Software (Enraf--Nonius, 1985)'
_computing_data_reduction 'XCAD4 (Harms & Wocadlo, 1995)'
_computing_molecular_graphics 'SHELXTL (Bruker, 2000)'
_computing_publication_material SHELXTL
_computing_structure_refinement 'SHELXL97 (Sheldrick, 1997)'
_computing_structure_solution 'SHELXS97 (Sheldrick, 1997)'
_diffrn_ambient_temperature 298(2)
_diffrn_measured_fraction_theta_full 0.999
_diffrn_measured_fraction_theta_max 0.999
_diffrn_measurement_device_type 'Enraf--Nonius CAD-4'
_diffrn_measurement_method \w/2\q
_diffrn_radiation_monochromator graphite
_diffrn_radiation_source 'fine-focus sealed tube'
_diffrn_radiation_type MoK\a
_diffrn_radiation_wavelength 0.71073
_diffrn_reflns_av_R_equivalents 0.0402
_diffrn_reflns_av_sigmaI/netI 0.0256
_diffrn_reflns_limit_h_max 22
_diffrn_reflns_limit_h_min -22
_diffrn_reflns_limit_k_max 7
_diffrn_reflns_limit_k_min 0
_diffrn_reflns_limit_l_max 23
_diffrn_reflns_limit_l_min 0
_diffrn_reflns_number 2918
_diffrn_reflns_theta_full 25.99
_diffrn_reflns_theta_max 25.99
_diffrn_reflns_theta_min 2.15
_diffrn_standards_decay_% 0
_diffrn_standards_interval_count 200
_diffrn_standards_number 3
_exptl_absorpt_coefficient_mu 0.073
_exptl_absorpt_correction_T_max 0.9782
_exptl_absorpt_correction_T_min 0.9659
_exptl_absorpt_correction_type psi-scan
_exptl_absorpt_process_details '(North <i>et al.</i>,  1968)'
_exptl_crystal_colour colorless
_exptl_crystal_density_diffrn 1.193
_exptl_crystal_density_method 'not measured'
_exptl_crystal_description block
_exptl_crystal_F_000 872
_exptl_crystal_size_max 0.40
_exptl_crystal_size_mid 0.30
_exptl_crystal_size_min 0.30
_refine_diff_density_max 0.127
_refine_diff_density_min -0.126
_refine_ls_extinction_method none
_refine_ls_goodness_of_fit_ref 1.049
_refine_ls_hydrogen_treatment constr
_refine_ls_matrix_type full
_refine_ls_number_parameters 142
_refine_ls_number_reflns 2227
_refine_ls_number_restraints 0
_refine_ls_restrained_S_all 1.049
_refine_ls_R_factor_all 0.0714
_refine_ls_R_factor_gt 0.0468
_refine_ls_shift/su_max 0.000
_refine_ls_shift/su_mean 0.000
_refine_ls_structure_factor_coef Fsqd
_refine_ls_weighting_details 'calc w=1/[\s^2^(Fo^2^)+(0.0537P)^2^+0.7301P] where P=(Fo^2^+2Fc^2^)/3'
_refine_ls_weighting_scheme calc
_refine_ls_wR_factor_gt 0.1122
_refine_ls_wR_factor_ref 0.1233
_reflns_number_gt 1558
_reflns_number_total 2227
_reflns_threshold_expression I>2\s(I)
_cod_data_source_file hk2304.cif
_cod_data_source_block I
_cod_original_sg_symbol_H-M 'C 2/c'
_cod_database_code 2215162
_cod_database_fobs_code 2215162

loop_
_symmetry_equiv_pos_as_xyz
'x, y, z'
'-x, y, -z+1/2'
'x+1/2, y+1/2, z'
'-x+1/2, y+1/2, -z+1/2'
'-x, -y, -z'
'x, -y, z-1/2'
'-x+1/2, -y+1/2, -z'
'x+1/2, -y+1/2, z-1/2'

loop_
_atom_site_type_symbol
_atom_site_label
_atom_site_fract_x
_atom_site_fract_y
_atom_site_fract_z
_atom_site_U_iso_or_equiv
_atom_site_adp_type
_atom_site_calc_flag
_atom_site_refinement_flags
_atom_site_occupancy
O O1 0.23856(6) 0.1080(2) 0.36046(6) 0.0573(4) Uani d . 1
C C1 0.43148(10) -0.2644(4) 0.48738(12) 0.0712(6) Uani d . 1
H H1 0.4754 -0.3060 0.5057 0.085 Uiso calc R 1
C C2 0.40194(11) -0.0813(4) 0.50883(13) 0.0766(6) Uani d . 1
H H2 0.4255 0.0019 0.5420 0.092 Uiso calc R 1
C C3 0.33710(10) -0.0191(3) 0.48132(12) 0.0694(6) Uani d . 1
H H3 0.3173 0.1061 0.4964 0.083 Uiso calc R 1
C C4 0.30101(9) -0.1383(3) 0.43194(10) 0.0551(5) Uani d . 1
C C5 0.33134(11) -0.3246(3) 0.41111(10) 0.0688(6) Uani d . 1
H H5 0.3079 -0.4089 0.3781 0.083 Uiso calc R 1
C C6 0.39667(11) -0.3867(4) 0.43914(11) 0.0746(6) Uani d . 1
H H6 0.4168 -0.5124 0.4249 0.090 Uiso calc R 1
C C7 0.22947(9) -0.0712(3) 0.40375(11) 0.0659(6) Uani d . 1
H H7A 0.2080 -0.1836 0.3763 0.079 Uiso calc R 1
H H7B 0.1983 -0.0383 0.4426 0.079 Uiso calc R 1
C C8 0.17851(8) 0.2026(3) 0.33329(8) 0.0446(4) Uani d . 1
C C9 0.10960(9) 0.1519(3) 0.35085(9) 0.0522(5) Uani d . 1
H H9 0.1010 0.0431 0.3822 0.063 Uiso calc R 1
C C10 0.05346(8) 0.2643(3) 0.32147(9) 0.0515(4) Uani d . 1
H H10 0.0073 0.2276 0.3333 0.062 Uiso calc R 1
C C11 0.06324(8) 0.4287(2) 0.27526(8) 0.0411(4) Uani d . 1
C C12 0.13292(9) 0.4733(3) 0.25751(9) 0.0530(5) Uani d . 1
H H12 0.1416 0.5804 0.2255 0.064 Uiso calc R 1
C C13 0.18954(9) 0.3632(3) 0.28597(9) 0.0559(5) Uani d . 1
H H13 0.2356 0.3974 0.2732 0.067 Uiso calc R 1
C C14 0.0000 0.5628(4) 0.2500 0.0472(6) Uani d S 1
C C15 -0.02072(10) 0.7045(3) 0.31224(11) 0.0697(6) Uani d . 1
H H15A -0.0571 0.8003 0.2970 0.105 Uiso calc R 1
H H15B 0.0202 0.7815 0.3284 0.105 Uiso calc R 1
H H15C -0.0382 0.6197 0.3501 0.105 Uiso calc R 1

loop_
_atom_site_aniso_label
_atom_site_aniso_U_11
_atom_site_aniso_U_22
_atom_site_aniso_U_33
_atom_site_aniso_U_12
_atom_site_aniso_U_13
_atom_site_aniso_U_23
O1 0.0413(6) 0.0677(8) 0.0629(7) 0.0058(6) -0.0017(5) 0.0181(7)
C1 0.0481(11) 0.0874(16) 0.0779(14) 0.0098(11) -0.0046(10) 0.0149(13)
C2 0.0629(13) 0.0765(14) 0.0896(15) -0.0036(12) -0.0204(11) 0.0023(13)
C3 0.0600(12) 0.0576(12) 0.0903(15) 0.0061(10) -0.0081(11) -0.0012(11)
C4 0.0478(10) 0.0609(12) 0.0566(11) 0.0027(9) -0.0028(8) 0.0118(9)
C5 0.0747(13) 0.0755(14) 0.0560(11) 0.0100(11) -0.0072(9) -0.0065(11)
C6 0.0708(13) 0.0808(15) 0.0725(14) 0.0305(12) 0.0074(11) 0.0029(12)
C7 0.0518(11) 0.0687(13) 0.0768(13) 0.0020(10) -0.0090(9) 0.0218(11)
C8 0.0411(9) 0.0500(10) 0.0427(8) 0.0034(7) -0.0041(7) -0.0008(8)
C9 0.0466(9) 0.0532(10) 0.0566(10) -0.0050(8) -0.0052(8) 0.0175(9)
C10 0.0379(8) 0.0553(11) 0.0612(11) -0.0059(8) -0.0028(7) 0.0130(9)
C11 0.0424(9) 0.0401(9) 0.0408(8) -0.0042(7) -0.0041(7) -0.0019(7)
C12 0.0503(10) 0.0558(11) 0.0529(10) -0.0034(8) 0.0011(8) 0.0163(9)
C13 0.0400(9) 0.0685(12) 0.0594(11) -0.0025(9) 0.0037(8) 0.0149(10)
C14 0.0469(13) 0.0385(12) 0.0558(14) 0.000 -0.0077(10) 0.000
C15 0.0620(12) 0.0571(12) 0.0894(15) 0.0054(10) -0.0155(10) -0.0279(11)

loop_
_atom_type_symbol
_atom_type_description
_atom_type_scat_dispersion_real
_atom_type_scat_dispersion_imag
_atom_type_scat_source
C C 0.0033 0.0016 'International Tables Vol C Tables 4.2.6.8 and 6.1.1.4'
H H 0.0000 0.0000 'International Tables Vol C Tables 4.2.6.8 and 6.1.1.4'
O O 0.0106 0.0060 'International Tables Vol C Tables 4.2.6.8 and 6.1.1.4'

loop_
_geom_angle_atom_site_label_1
_geom_angle_atom_site_label_2
_geom_angle_atom_site_label_3
_geom_angle_site_symmetry_1
_geom_angle_site_symmetry_3
_geom_angle
C2 C1 C6 . . 119.99(19)
C2 C1 H1 . . 120.0
C6 C1 H1 . . 120.0
C1 C2 C3 . . 119.9(2)
C1 C2 H2 . . 120.0
C3 C2 H2 . . 120.0
C4 C3 C2 . . 121.4(2)
C4 C3 H3 . . 119.3
C2 C3 H3 . . 119.3
C3 C4 C5 . . 118.03(17)
C3 C4 C7 . . 120.83(18)
C5 C4 C7 . . 121.10(18)
C4 C5 C6 . . 120.31(19)
C4 C5 H5 . . 119.8
C6 C5 H5 . . 119.8
C1 C6 C5 . . 120.3(2)
C1 C6 H6 . . 119.8
C5 C6 H6 . . 119.8
O1 C7 C4 . . 108.61(15)
O1 C7 H7A . . 110.0
C4 C7 H7A . . 110.0
O1 C7 H7B . . 110.0
C4 C7 H7B . . 110.0
H7A C7 H7B . . 108.3
O1 C8 C13 . . 116.00(14)
O1 C8 C9 . . 125.14(15)
C13 C8 C9 . . 118.84(15)
C8 C9 C10 . . 119.56(16)
C8 C9 H9 . . 120.2
C10 C9 H9 . . 120.2
C11 C10 C9 . . 122.65(15)
C11 C10 H10 . . 118.7
C9 C10 H10 . . 118.7
C10 C11 C12 . . 116.49(15)
C10 C11 C14 . . 120.71(13)
C12 C11 C14 . . 122.65(14)
C13 C12 C11 . . 121.80(16)
C13 C12 H12 . . 119.1
C11 C12 H12 . . 119.1
C12 C13 C8 . . 120.63(15)
C12 C13 H13 . . 119.7
C8 C13 H13 . . 119.7
C11 C14 C11 2 . 112.16(18)
C11 C14 C15 2 2 107.12(9)
C11 C14 C15 . 2 111.17(9)
C11 C14 C15 2 . 111.17(9)
C11 C14 C15 . . 107.12(9)
C15 C14 C15 2 . 108.1(2)
C14 C15 H15A . . 109.5
C14 C15 H15B . . 109.5
H15A C15 H15B . . 109.5
C14 C15 H15C . . 109.5
H15A C15 H15C . . 109.5
H15B C15 H15C . . 109.5
C8 O1 C7 . . 117.69(13)

loop_
_geom_bond_atom_site_label_1
_geom_bond_atom_site_label_2
_geom_bond_site_symmetry_2
_geom_bond_distance
C1 C2 . 1.360(3)
C1 C6 . 1.361(3)
C1 H1 . 0.9300
C2 C3 . 1.376(3)
C2 H2 . 0.9300
C3 C4 . 1.376(3)
C3 H3 . 0.9300
C4 C5 . 1.381(3)
C4 C7 . 1.501(2)
C5 C6 . 1.388(3)
C5 H5 . 0.9300
C6 H6 . 0.9300
C7 O1 . 1.420(2)
C7 H7A . 0.9700
C7 H7B . 0.9700
C8 O1 . 1.3731(18)
C8 C13 . 1.380(2)
C8 C9 . 1.382(2)
C9 C10 . 1.386(2)
C9 H9 . 0.9300
C10 C11 . 1.381(2)
C10 H10 . 0.9300
C11 C12 . 1.388(2)
C11 C14 . 1.536(2)
C12 C13 . 1.378(2)
C12 H12 . 0.9300
C13 H13 . 0.9300
C14 C11 2 1.536(2)
C14 C15 2 1.541(2)
C14 C15 . 1.541(2)
C15 H15A . 0.9600
C15 H15B . 0.9600
C15 H15C . 0.9600

loop_
_geom_hbond_atom_site_label_D
_geom_hbond_atom_site_label_H
_geom_hbond_atom_site_label_A
_geom_hbond_site_symmetry_A
_geom_hbond_distance_DH
_geom_hbond_distance_HA
_geom_hbond_distance_DA
_geom_hbond_angle_DHA
C7 H7B Cg1 7_546 0.97 2.78 3.488(2) 131

loop_
_geom_torsion_atom_site_label_1
_geom_torsion_atom_site_label_2
_geom_torsion_atom_site_label_3
_geom_torsion_atom_site_label_4
_geom_torsion_site_symmetry_4
_geom_torsion
C6 C1 C2 C3 . -0.5(3)
C1 C2 C3 C4 . -0.2(3)
C2 C3 C4 C5 . 0.8(3)
C2 C3 C4 C7 . 178.4(2)
C3 C4 C5 C6 . -0.6(3)
C7 C4 C5 C6 . -178.30(19)
C2 C1 C6 C5 . 0.6(3)
C4 C5 C6 C1 . 0.0(3)
C3 C4 C7 O1 . 69.8(2)
C5 C4 C7 O1 . -112.6(2)
O1 C8 C9 C10 . 177.77(16)
C13 C8 C9 C10 . -0.8(3)
C8 C9 C10 C11 . -0.7(3)
C9 C10 C11 C12 . 1.9(3)
C9 C10 C11 C14 . -173.71(16)
C10 C11 C12 C13 . -1.7(3)
C14 C11 C12 C13 . 173.81(15)
C11 C12 C13 C8 . 0.3(3)
O1 C8 C13 C12 . -177.72(16)
C9 C8 C13 C12 . 1.0(3)
C10 C11 C14 C11 2 -48.19(12)
C12 C11 C14 C11 2 136.45(17)
C10 C11 C14 C15 2 -168.10(15)
C12 C11 C14 C15 2 16.5(2)
C10 C11 C14 C15 . 74.1(2)
C12 C11 C14 C15 . -101.31(17)
C13 C8 O1 C7 . -173.80(16)
C9 C8 O1 C7 . 7.6(3)
C4 C7 O1 C8 . -175.67(15)
